data_2224602
loop_
_publ_author_name
'Guan, Zhi'
'He, Yan-hong'
'Wang, Gangqiang'

_publ_section_title
;
 2-(4-Nitrophenyl)-5-phenylfuran
;
_journal_coeditor_code CV2666
_journal_issue 1
_journal_name_full 'Acta Crystallographica Section E'
_journal_page_first o128
_journal_paper_doi 10.1107/S160053680905288X
_journal_volume 66
_journal_year 2010
_chemical_formula_iupac 'C16 H11 N O3'
_chemical_formula_moiety 'C16 H11 N O3'
_chemical_formula_sum 'C16 H11 N O3'
_chemical_formula_weight 265.26
_chemical_name_systematic
;
2-(4-Nitrophenyl)-5-phenylfuran
;
_space_group_IT_number 14
_symmetry_cell_setting monoclinic
_symmetry_space_group_name_Hall '-P 2yn'
_symmetry_space_group_name_H-M 'P 1 21/n 1'
_atom_sites_solution_hydrogens geom
_atom_sites_solution_primary direct
_atom_sites_solution_secondary difmap
_audit_creation_method SHELXL-97
_cell_angle_alpha 90.00
_cell_angle_beta 100.81(3)
_cell_angle_gamma 90.00
_cell_formula_units_Z 4
_cell_length_a 7.3213(15)
_cell_length_b 16.290(3)
_cell_length_c 10.904(2)
_cell_measurement_reflns_used 3226
_cell_measurement_temperature 113(2)
_cell_measurement_theta_max 27.7
_cell_measurement_theta_min 2.30
_cell_volume 1277.4(4)
_computing_cell_refinement 'CrystalClear (Rigaku/MSC, 2005)'
_computing_data_collection 'CrystalClear (Rigaku/MSC, 2005)'
_computing_data_reduction 'CrystalClear (Rigaku/MSC, 2005)'
_computing_molecular_graphics 'ORTEP-3 (Farrugia, 1997)'
_computing_publication_material 'SHELXL97 (Sheldrick, 2008)'
_computing_structure_refinement 'SHELXL97 (Sheldrick, 2008)'
_computing_structure_solution 'SHELXS97 (Sheldrick, 2008)'
_diffrn_ambient_temperature 113(2)
_diffrn_detector_area_resol_mean 7.31
_diffrn_measured_fraction_theta_full 0.984
_diffrn_measured_fraction_theta_max 0.984
_diffrn_measurement_device_type 'Rigaku Saturn CCD area-detector'
_diffrn_measurement_method '\w and \f scans'
_diffrn_radiation_monochromator confocal
_diffrn_radiation_source 'rotating anode'
_diffrn_radiation_type MoK\a
_diffrn_radiation_wavelength 0.71073
_diffrn_reflns_av_R_equivalents 0.0700
_diffrn_reflns_av_sigmaI/netI 0.0870
_diffrn_reflns_limit_h_max 9
_diffrn_reflns_limit_h_min -9
_diffrn_reflns_limit_k_max 21
_diffrn_reflns_limit_k_min -21
_diffrn_reflns_limit_l_max 14
_diffrn_reflns_limit_l_min -12
_diffrn_reflns_number 10136
_diffrn_reflns_theta_full 27.58
_diffrn_reflns_theta_max 27.58
_diffrn_reflns_theta_min 3.10
_exptl_absorpt_coefficient_mu 0.096
_exptl_absorpt_correction_T_max 0.9819
_exptl_absorpt_correction_T_min 0.9772
_exptl_absorpt_correction_type multi-scan
_exptl_absorpt_process_details '(CrystalClear; Rigaku/MSC, 2005)'
_exptl_crystal_colour orange
_exptl_crystal_density_diffrn 1.379
_exptl_crystal_density_method 'not measured'
_exptl_crystal_description block
_exptl_crystal_F_000 552
_exptl_crystal_size_max 0.24
_exptl_crystal_size_mid 0.22
_exptl_crystal_size_min 0.19
_refine_diff_density_max 0.215
_refine_diff_density_min -0.188
_refine_ls_extinction_coef 0.086(10)
_refine_ls_extinction_expression Fc^*^=kFc[1+0.001xFc^2^\l^3^/sin(2\q)]^-1/4^
_refine_ls_extinction_method 'SHELXL97 (Sheldrick, 2008)'
_refine_ls_goodness_of_fit_ref 0.995
_refine_ls_hydrogen_treatment constr
_refine_ls_matrix_type full
_refine_ls_number_parameters 182
_refine_ls_number_reflns 2924
_refine_ls_restrained_S_all 0.995
_refine_ls_R_factor_all 0.1119
_refine_ls_R_factor_gt 0.0629
_refine_ls_shift/su_max 0.000
_refine_ls_shift/su_mean 0.000
_refine_ls_structure_factor_coef Fsqd
_refine_ls_weighting_details 'calc w=1/[\s^2^(Fo^2^)+(0.0654P)^2^] where P=(Fo^2^+2Fc^2^)/3'
_refine_ls_weighting_scheme calc
_refine_ls_wR_factor_gt 0.1445
_refine_ls_wR_factor_ref 0.1737
_reflns_number_gt 1168
_reflns_number_total 2924
_reflns_threshold_expression I>2sigma(I)
_cod_data_source_file cv2666.cif
_cod_data_source_block I
_cod_depositor_comments
;
The following automatic conversions were performed:
'_symmetry_cell_setting' value 'Monoclinic' changed to 'monoclinic'
according to '/home/saulius/struct/CIF-dictionaries/cif_core.dic'
dictionary named 'cif_core.dic' version 2.4.1 from 2010-06-29.

Automatic conversion script
Id: cif_fix_enum 1527 2010-12-29 10:47:43Z saulius 

The following automatic conversions were performed:

'_symmetry_cell_setting' value 'Monoclinic' changed to 'monoclinic'
according to /home/saulius/struct/CIF-dictionaries/cif_core.dic
dictionary named 'cif_core.dic' version 2.4.1 from 2010-06-29.

Automatic conversion script
Id: cif_fix_values 1715 2011-07-08 13:25:40Z adriana 
;
_cod_original_cell_volume 1277.3(4)
_cod_original_sg_symbol_H-M 'P 21/n'
_cod_database_code 2224602
_cod_database_fobs_code 2224602

loop_
_symmetry_equiv_pos_as_xyz
'x, y, z'
'-x+1/2, y+1/2, -z+1/2'
'-x, -y, -z'
'x-1/2, -y-1/2, z-1/2'

loop_
_atom_site_type_symbol
_atom_site_label
_atom_site_fract_x
_atom_site_fract_y
_atom_site_fract_z
_atom_site_U_iso_or_equiv
_atom_site_adp_type
_atom_site_calc_flag
_atom_site_refinement_flags
_atom_site_occupancy
_atom_site_disorder_assembly
_atom_site_disorder_group
O O1 0.83658(18) 0.47058(7) 0.09998(13) 0.0540(5) Uani d . 1 . .
O O2 0.3323(3) 0.56325(12) -0.48419(15) 0.0968(7) Uani d . 1 . .
O O3 0.3467(3) 0.69148(10) -0.43913(17) 0.0971(7) Uani d . 1 . .
N N1 0.3792(3) 0.61960(13) -0.41169(19) 0.0685(6) Uani d . 1 . .
C C1 0.4782(3) 0.60055(13) -0.2862(2) 0.0528(6) Uani d . 1 . .
C C2 0.5230(3) 0.66262(13) -0.2022(2) 0.0632(7) Uani d . 1 . .
H H2 0.4856 0.7174 -0.2240 0.076 Uiso calc R 1 . .
C C3 0.6219(3) 0.64521(13) -0.0866(2) 0.0612(7) Uani d . 1 . .
H H3 0.6524 0.6882 -0.0275 0.073 Uiso calc R 1 . .
C C4 0.6791(3) 0.56563(12) -0.05378(19) 0.0504(6) Uani d . 1 . .
C C5 0.6301(3) 0.50391(12) -0.1400(2) 0.0569(6) Uani d . 1 . .
H H5 0.6657 0.4489 -0.1185 0.068 Uiso calc R 1 . .
C C6 0.5298(3) 0.52119(12) -0.2572(2) 0.0595(6) Uani d . 1 . .
H H6 0.4971 0.4787 -0.3169 0.071 Uiso calc R 1 . .
C C7 0.7901(3) 0.55033(12) 0.0684(2) 0.0554(6) Uani d . 1 . .
C C9 0.9599(3) 0.54956(13) 0.2595(2) 0.0696(8) Uani d . 1 . .
H H9 1.0268 0.5672 0.3382 0.084 Uiso calc R 1 . .
C C8 0.8639(3) 0.59996(14) 0.1642(2) 0.0700(8) Uani d . 1 . .
H H8 0.8530 0.6580 0.1666 0.084 Uiso calc R 1 . .
C C10 0.9392(3) 0.47133(13) 0.2184(2) 0.0547(6) Uani d . 1 . .
C C11 1.0059(3) 0.39286(13) 0.2725(2) 0.0552(6) Uani d . 1 . .
C C12 1.0985(3) 0.38948(14) 0.3963(2) 0.0673(7) Uani d . 1 . .
H H12 1.1158 0.4382 0.4450 0.081 Uiso calc R 1 . .
C C13 1.1648(3) 0.31612(15) 0.4481(2) 0.0787(8) Uani d . 1 . .
H H13 1.2278 0.3145 0.5326 0.094 Uiso calc R 1 . .
C C14 1.1415(4) 0.24587(16) 0.3802(3) 0.0848(9) Uani d . 1 . .
H H14 1.1872 0.1953 0.4173 0.102 Uiso calc R 1 . .
C C15 1.0523(4) 0.24782(14) 0.2581(3) 0.0847(9) Uani d . 1 . .
H H15 1.0371 0.1986 0.2104 0.102 Uiso calc R 1 . .
C C16 0.9841(3) 0.32104(13) 0.2038(2) 0.0683(7) Uani d . 1 . .
H H16 0.9221 0.3220 0.1191 0.082 Uiso calc R 1 . .

loop_
_atom_site_aniso_label
_atom_site_aniso_U_11
_atom_site_aniso_U_22
_atom_site_aniso_U_33
_atom_site_aniso_U_12
_atom_site_aniso_U_13
_atom_site_aniso_U_23
O1 0.0608(9) 0.0479(9) 0.0501(10) 0.0013(7) 0.0021(8) 0.0039(7)
O2 0.1211(16) 0.0947(14) 0.0616(12) 0.0146(11) -0.0160(11) -0.0143(10)
O3 0.1200(16) 0.0727(13) 0.0855(14) 0.0136(10) -0.0141(12) 0.0234(10)
N1 0.0684(13) 0.0728(14) 0.0594(14) 0.0080(10) -0.0007(11) 0.0052(11)
C1 0.0501(12) 0.0567(13) 0.0489(13) 0.0029(10) 0.0023(10) 0.0059(10)
C2 0.0694(15) 0.0474(13) 0.0655(16) 0.0056(11) -0.0063(12) 0.0013(11)
C3 0.0701(15) 0.0471(13) 0.0605(15) 0.0021(10) -0.0031(12) -0.0038(11)
C4 0.0537(13) 0.0457(12) 0.0507(13) -0.0042(9) 0.0072(10) 0.0037(10)
C5 0.0726(15) 0.0420(12) 0.0540(14) 0.0031(10) 0.0063(12) 0.0040(10)
C6 0.0739(16) 0.0502(13) 0.0516(14) -0.0001(10) 0.0048(12) -0.0039(10)
C7 0.0614(13) 0.0468(12) 0.0547(14) 0.0027(10) 0.0029(11) 0.0032(10)
C9 0.0815(17) 0.0579(15) 0.0600(15) -0.0001(12) -0.0111(13) -0.0044(12)
C8 0.0825(17) 0.0520(14) 0.0660(16) 0.0046(12) -0.0102(13) -0.0033(12)
C10 0.0535(13) 0.0579(14) 0.0484(14) -0.0008(10) -0.0015(11) 0.0047(10)
C11 0.0484(12) 0.0554(13) 0.0588(15) -0.0014(10) 0.0023(11) 0.0082(11)
C12 0.0727(16) 0.0644(15) 0.0594(16) 0.0006(12) -0.0015(13) 0.0066(12)
C13 0.0857(18) 0.0737(18) 0.0680(18) 0.0021(14) -0.0076(15) 0.0174(14)
C14 0.100(2) 0.0590(16) 0.087(2) 0.0009(14) -0.0049(17) 0.0195(14)
C15 0.106(2) 0.0523(15) 0.087(2) -0.0018(13) -0.0051(17) 0.0046(14)
C16 0.0772(16) 0.0555(14) 0.0641(16) -0.0037(12) -0.0074(13) 0.0029(12)

loop_
_atom_type_symbol
_atom_type_description
_atom_type_scat_dispersion_real
_atom_type_scat_dispersion_imag
_atom_type_scat_source
C C 0.0033 0.0016 'International Tables Vol C Tables 4.2.6.8 and 6.1.1.4'
H H 0.0000 0.0000 'International Tables Vol C Tables 4.2.6.8 and 6.1.1.4'
N N 0.0061 0.0033 'International Tables Vol C Tables 4.2.6.8 and 6.1.1.4'
O O 0.0106 0.0060 'International Tables Vol C Tables 4.2.6.8 and 6.1.1.4'

loop_
_geom_angle_atom_site_label_1
_geom_angle_atom_site_label_2
_geom_angle_atom_site_label_3
_geom_angle_site_symmetry_1
_geom_angle_site_symmetry_3
_geom_angle
_geom_angle_publ_flag
C10 O1 C7 . . 107.20(15) ?
O2 N1 O3 . . 123.0(2) ?
O2 N1 C1 . . 118.64(19) ?
O3 N1 C1 . . 118.31(19) ?
C2 C1 C6 . . 121.7(2) ?
C2 C1 N1 . . 119.23(19) ?
C6 C1 N1 . . 119.06(19) ?
C3 C2 C1 . . 119.2(2) ?
C3 C2 H2 . . 120.4 ?
C1 C2 H2 . . 120.4 ?
C2 C3 C4 . . 121.1(2) ?
C2 C3 H3 . . 119.5 ?
C4 C3 H3 . . 119.5 ?
C5 C4 C3 . . 118.56(19) ?
C5 C4 C7 . . 122.16(18) ?
C3 C4 C7 . . 119.27(18) ?
C4 C5 C6 . . 120.60(19) ?
C4 C5 H5 . . 119.7 ?
C6 C5 H5 . . 119.7 ?
C1 C6 C5 . . 118.91(19) ?
C1 C6 H6 . . 120.5 ?
C5 C6 H6 . . 120.5 ?
C8 C7 O1 . . 109.16(18) ?
C8 C7 C4 . . 133.11(19) ?
O1 C7 C4 . . 117.73(17) ?
C10 C9 C8 . . 107.3(2) ?
C10 C9 H9 . . 126.4 ?
C8 C9 H9 . . 126.4 ?
C7 C8 C9 . . 107.1(2) ?
C7 C8 H8 . . 126.4 ?
C9 C8 H8 . . 126.4 ?
C9 C10 O1 . . 109.24(17) ?
C9 C10 C11 . . 133.4(2) ?
O1 C10 C11 . . 117.31(18) ?
C16 C11 C12 . . 118.48(19) ?
C16 C11 C10 . . 122.0(2) ?
C12 C11 C10 . . 119.55(19) ?
C13 C12 C11 . . 120.3(2) ?
C13 C12 H12 . . 119.9 ?
C11 C12 H12 . . 119.9 ?
C14 C13 C12 . . 120.8(2) ?
C14 C13 H13 . . 119.6 ?
C12 C13 H13 . . 119.6 ?
C13 C14 C15 . . 120.0(2) ?
C13 C14 H14 . . 120.0 ?
C15 C14 H14 . . 120.0 ?
C14 C15 C16 . . 120.3(2) ?
C14 C15 H15 . . 119.9 ?
C16 C15 H15 . . 119.9 ?
C11 C16 C15 . . 120.2(2) ?
C11 C16 H16 . . 119.9 ?
C15 C16 H16 . . 119.9 ?

loop_
_geom_bond_atom_site_label_1
_geom_bond_atom_site_label_2
_geom_bond_site_symmetry_2
_geom_bond_distance
_geom_bond_publ_flag
O1 C10 . 1.367(2) ?
O1 C7 . 1.371(2) ?
O2 N1 . 1.218(2) ?
O3 N1 . 1.221(2) ?
N1 C1 . 1.457(3) ?
C1 C2 . 1.363(3) ?
C1 C6 . 1.367(3) ?
C2 C3 . 1.360(3) ?
C2 H2 . 0.9500 ?
C3 C4 . 1.388(3) ?
C3 H3 . 0.9500 ?
C4 C5 . 1.377(3) ?
C4 C7 . 1.446(3) ?
C5 C6 . 1.379(3) ?
C5 H5 . 0.9500 ?
C6 H6 . 0.9500 ?
C7 C8 . 1.351(3) ?
C9 C10 . 1.350(3) ?
C9 C8 . 1.405(3) ?
C9 H9 . 0.9500 ?
C8 H8 . 0.9500 ?
C10 C11 . 1.453(3) ?
C11 C16 . 1.382(3) ?
C11 C12 . 1.394(3) ?
C12 C13 . 1.371(3) ?
C12 H12 . 0.9500 ?
C13 C14 . 1.357(3) ?
C13 H13 . 0.9500 ?
C14 C15 . 1.369(3) ?
C14 H14 . 0.9500 ?
C15 C16 . 1.382(3) ?
C15 H15 . 0.9500 ?
C16 H16 . 0.9500 ?

loop_
_geom_hbond_atom_site_label_D
_geom_hbond_atom_site_label_H
_geom_hbond_atom_site_label_A
_geom_hbond_site_symmetry_A
_geom_hbond_distance_DH
_geom_hbond_distance_HA
_geom_hbond_distance_DA
_geom_hbond_angle_DHA
C3 H3 O3 4_676 0.95 2.51 3.373(3) 151.9
C12 H12 O2 1_656 0.95 2.61 3.435(3) 145.9

loop_
_geom_torsion_atom_site_label_1
_geom_torsion_atom_site_label_2
_geom_torsion_atom_site_label_3
_geom_torsion_atom_site_label_4
_geom_torsion_site_symmetry_1
_geom_torsion_site_symmetry_2
_geom_torsion_site_symmetry_3
_geom_torsion_site_symmetry_4
_geom_torsion
_geom_torsion_publ_flag
O2 N1 C1 C2 . . . . -176.6(2) ?
O3 N1 C1 C2 . . . . 3.1(3) ?
O2 N1 C1 C6 . . . . 5.8(3) ?
O3 N1 C1 C6 . . . . -174.4(2) ?
C6 C1 C2 C3 . . . . 0.2(4) ?
N1 C1 C2 C3 . . . . -177.37(19) ?
C1 C2 C3 C4 . . . . 0.6(4) ?
C2 C3 C4 C5 . . . . -1.4(3) ?
C2 C3 C4 C7 . . . . 177.7(2) ?
C3 C4 C5 C6 . . . . 1.4(3) ?
C7 C4 C5 C6 . . . . -177.6(2) ?
C2 C1 C6 C5 . . . . -0.2(4) ?
N1 C1 C6 C5 . . . . 177.36(19) ?
C4 C5 C6 C1 . . . . -0.6(4) ?
C10 O1 C7 C8 . . . . 0.8(2) ?
C10 O1 C7 C4 . . . . -179.61(18) ?
C5 C4 C7 C8 . . . . 175.4(2) ?
C3 C4 C7 C8 . . . . -3.6(4) ?
C5 C4 C7 O1 . . . . -4.1(3) ?
C3 C4 C7 O1 . . . . 176.93(19) ?
O1 C7 C8 C9 . . . . -0.1(3) ?
C4 C7 C8 C9 . . . . -179.7(2) ?
C10 C9 C8 C7 . . . . -0.6(3) ?
C8 C9 C10 O1 . . . . 1.0(3) ?
C8 C9 C10 C11 . . . . 179.3(2) ?
C7 O1 C10 C9 . . . . -1.1(2) ?
C7 O1 C10 C11 . . . . -179.68(19) ?
C9 C10 C11 C16 . . . . -171.6(2) ?
O1 C10 C11 C16 . . . . 6.5(3) ?
C9 C10 C11 C12 . . . . 6.9(4) ?
O1 C10 C11 C12 . . . . -174.98(19) ?
C16 C11 C12 C13 . . . . -0.4(4) ?
C10 C11 C12 C13 . . . . -179.0(2) ?
C11 C12 C13 C14 . . . . 0.0(4) ?
C12 C13 C14 C15 . . . . 0.5(4) ?
C13 C14 C15 C16 . . . . -0.6(4) ?
C12 C11 C16 C15 . . . . 0.4(4) ?
C10 C11 C16 C15 . . . . 178.9(2) ?
C14 C15 C16 C11 . . . . 0.1(4) ?

loop_
_cod_related_entry_id
_cod_related_entry_database
_cod_related_entry_code
1 ChemSpider 599064
